data_7219292
loop_
_publ_author_name
'chen, lizhuang'
'Huang, Deng-Deng'
'Pan, Qi-Jian'
'Ge, Jia-Zhen'

_publ_section_title
;
 Novel pure Pnma-P212121 ferroelastic phase transition of
 1,4-diisopropyl-1,4-diazonia-bicyclo[2.2.2]octane tetra-chlorobromo-M(II)
 (M=Mn and Co)
;
_journal_name_full 'RSC Adv.'
_journal_paper_doi 10.1039/C4RA12690D
_journal_year 2015
_chemical_formula_sum 'C48 H104 Br5 Cl11 Co4 N8'
_chemical_formula_weight 1818.61
_chemical_name_systematic
; 
 ? 
;
_space_group_IT_number 19
_symmetry_cell_setting orthorhombic
_symmetry_space_group_name_Hall 'P 2ac 2ab'
_symmetry_space_group_name_H-M 'P 21 21 21'
_atom_sites_solution_hydrogens geom
_atom_sites_solution_primary direct
_atom_sites_solution_secondary difmap
_audit_creation_method SHELXL-97
_audit_update_record
;
2013-11-17 deposited with the CCDC.
2015-01-13 downloaded from the CCDC.
;
_cell_angle_alpha 90.00
_cell_angle_beta 90.00
_cell_angle_gamma 90.00
_cell_formula_units_Z 1
_cell_length_a 10.0792(7)
_cell_length_b 13.0655(9)
_cell_length_c 13.5796(9)
_cell_measurement_reflns_used 8520
_cell_measurement_temperature 296(2)
_cell_measurement_theta_max 27.25
_cell_measurement_theta_min 2.55
_cell_volume 1788.3(2)
_computing_structure_refinement 'SHELXL-97 (Sheldrick, 1997)'
_computing_structure_solution 'SHELXS-97 (Sheldrick, 1990)'
_diffrn_ambient_temperature 296(2)
_diffrn_measured_fraction_theta_full 0.999
_diffrn_measured_fraction_theta_max 0.999
_diffrn_measurement_device_type 'Bruker APEX-II CCD'
_diffrn_measurement_method '\f and \w scans'
_diffrn_radiation_monochromator graphite
_diffrn_radiation_source 'fine-focus sealed tube'
_diffrn_radiation_type MoK\a
_diffrn_radiation_wavelength 0.71073
_diffrn_reflns_av_R_equivalents 0.0184
_diffrn_reflns_av_sigmaI/netI 0.0164
_diffrn_reflns_limit_h_max 12
_diffrn_reflns_limit_h_min -12
_diffrn_reflns_limit_k_max 15
_diffrn_reflns_limit_k_min -15
_diffrn_reflns_limit_l_max 16
_diffrn_reflns_limit_l_min -15
_diffrn_reflns_number 13624
_diffrn_reflns_theta_full 25.67
_diffrn_reflns_theta_max 25.67
_diffrn_reflns_theta_min 2.16
_diffrn_standards_number 0
_exptl_absorpt_coefficient_mu 4.153
_exptl_absorpt_correction_T_max 0.4905
_exptl_absorpt_correction_T_min 0.3688
_exptl_absorpt_correction_type multi-scan
_exptl_absorpt_process_details sadabs
_exptl_crystal_density_diffrn 1.689
_exptl_crystal_density_method 'not measured'
_exptl_crystal_F_000 918
_exptl_crystal_size_max 0.30
_exptl_crystal_size_mid 0.30
_exptl_crystal_size_min 0.20
_refine_diff_density_max 1.276
_refine_diff_density_min -1.406
_refine_diff_density_rms 0.132
_refine_ls_abs_structure_details 'Flack H D (1983), Acta Cryst. A39, 876-881'
_refine_ls_abs_structure_Flack 0.505(16)
_refine_ls_extinction_method none
_refine_ls_goodness_of_fit_ref 1.074
_refine_ls_hydrogen_treatment constr
_refine_ls_matrix_type full
_refine_ls_number_parameters 187
_refine_ls_number_reflns 3389
_refine_ls_number_restraints 0
_refine_ls_restrained_S_all 1.074
_refine_ls_R_factor_all 0.0417
_refine_ls_R_factor_gt 0.0402
_refine_ls_shift/su_max 0.001
_refine_ls_shift/su_mean 0.000
_refine_ls_structure_factor_coef Fsqd
_refine_ls_weighting_details 'calc w=1/[\s^2^(Fo^2^)+(0.0585P)^2^+9.1874P] where P=(Fo^2^+2Fc^2^)/3'
_refine_ls_weighting_scheme calc
_refine_ls_wR_factor_gt 0.1076
_refine_ls_wR_factor_ref 0.1119
_reflns_number_gt 3291
_reflns_number_total 3389
_reflns_threshold_expression >2sigma(I)
_cod_data_source_file c4ra12690d2.cif
_cod_data_source_block 1
_cod_depositor_comments
;
The following automatic conversions were performed:

'_symmetry_cell_setting' value 'Orthorhombic' changed to
'orthorhombic' according to
/usr/data/users/saulius/crontab/automatic-downloads/rss-feeds/RSC/lib/dictionaries/cif_core.dic
dictionary named 'cif_core.dic' version 2.4.2 from 2011-04-26.

Automatic conversion script
Id: cif_fix_values 2935 2014-11-11 08:27:57Z andrius 
;
_cod_original_sg_symbol_H-M 'P2(1)2(1)2(1) '
_cod_database_code 7219292

loop_
_symmetry_equiv_pos_as_xyz
'x, y, z'
'-x+1/2, -y, z+1/2'
'x+1/2, -y+1/2, -z'
'-x, y+1/2, -z+1/2'

loop_
_atom_site_label
_atom_site_type_symbol
_atom_site_fract_x
_atom_site_fract_y
_atom_site_fract_z
_atom_site_U_iso_or_equiv
_atom_site_adp_type
_atom_site_occupancy
_atom_site_symmetry_multiplicity
_atom_site_calc_flag
_atom_site_refinement_flags
_atom_site_disorder_assembly
_atom_site_disorder_group
C1 C 0.1423(7) 0.5310(5) 0.4871(5) 0.0282(15) Uani 1 1 d . . .
H1A H 0.1587 0.4746 0.4434 0.042 Uiso 1 1 calc R . .
H1B H 0.0590 0.5623 0.4706 0.042 Uiso 1 1 calc R . .
H1C H 0.1393 0.5066 0.5538 0.042 Uiso 1 1 calc R . .
C2 C 0.3869(6) 0.5573(6) 0.4856(5) 0.0280(14) Uani 1 1 d . . .
H2A H 0.3966 0.5290 0.5504 0.042 Uiso 1 1 calc R . .
H2B H 0.4558 0.6068 0.4743 0.042 Uiso 1 1 calc R . .
H2C H 0.3935 0.5036 0.4376 0.042 Uiso 1 1 calc R . .
C3 C 0.2525(6) 0.6090(4) 0.4769(4) 0.0192(11) Uani 1 1 d . . .
H3 H 0.2442 0.6580 0.5312 0.023 Uiso 1 1 calc R . .
C4 C 0.2256(6) 0.6002(4) 0.2903(4) 0.0141(10) Uani 1 1 d . . .
H4A H 0.1381 0.5693 0.2898 0.017 Uiso 1 1 calc R . .
H4B H 0.2911 0.5459 0.2931 0.017 Uiso 1 1 calc R . .
C5 C 0.1206(5) 0.7387(4) 0.3813(4) 0.0139(11) Uani 1 1 d . . .
H5A H 0.1367 0.7948 0.4266 0.017 Uiso 1 1 calc R . .
H5B H 0.0439 0.7009 0.4046 0.017 Uiso 1 1 calc R . .
C6 C 0.3609(5) 0.7366(4) 0.3629(4) 0.0142(11) Uani 1 1 d . . .
H6A H 0.3844 0.7705 0.4240 0.017 Uiso 1 1 calc R . .
H6B H 0.4356 0.6952 0.3421 0.017 Uiso 1 1 calc R . .
C7 C 0.0929(5) 0.7811(4) 0.2783(4) 0.0150(11) Uani 1 1 d . . .
H7A H 0.0240 0.7411 0.2466 0.018 Uiso 1 1 calc R . .
H7B H 0.0627 0.8514 0.2829 0.018 Uiso 1 1 calc R . .
C8 C 0.2459(6) 0.6646(4) 0.1963(3) 0.0129(10) Uani 1 1 d . . .
H8A H 0.3362 0.6566 0.1728 0.016 Uiso 1 1 calc R . .
H8B H 0.1861 0.6411 0.1451 0.016 Uiso 1 1 calc R . .
C9 C 0.3291(6) 0.8158(4) 0.2846(4) 0.0172(11) Uani 1 1 d . . .
H9A H 0.3014 0.8791 0.3156 0.021 Uiso 1 1 calc R . .
H9B H 0.4076 0.8296 0.2456 0.021 Uiso 1 1 calc R . .
C10 C 0.2097(6) 0.8416(5) 0.1251(4) 0.0225(13) Uani 1 1 d . . .
H10 H 0.2080 0.9135 0.1456 0.027 Uiso 1 1 calc R . .
C11 C 0.3298(7) 0.8271(6) 0.0591(5) 0.0316(15) Uani 1 1 d . . .
H11A H 0.3279 0.7596 0.0310 0.047 Uiso 1 1 calc R . .
H11B H 0.4093 0.8353 0.0972 0.047 Uiso 1 1 calc R . .
H11C H 0.3281 0.8771 0.0073 0.047 Uiso 1 1 calc R . .
C12 C 0.0812(7) 0.8202(5) 0.0689(5) 0.0287(14) Uani 1 1 d . . .
H12A H 0.0763 0.8642 0.0124 0.043 Uiso 1 1 calc R . .
H12B H 0.0066 0.8330 0.1111 0.043 Uiso 1 1 calc R . .
H12C H 0.0799 0.7501 0.0479 0.043 Uiso 1 1 calc R . .
Cl1 Cl 0.05343(12) 0.94041(10) 0.79121(10) 0.0157(3) Uani 1 1 d . A .
Cl2 Cl 0.41355(10) 0.94227(8) 0.81903(8) 0.0049(2) Uani 1 1 d . A .
Br3 Br 0.22394(7) 0.67920(4) 0.76988(6) 0.0333(2) Uani 1 1 d . A .
Cl4 Cl 0.2784(10) 0.8853(8) 0.5741(8) 0.019(3) Uani 0.75 1 d P A 1
Br4 Br 0.2748(14) 0.8872(9) 0.5726(10) 0.019(3) Uani 0.25 1 d P A 2
Co1 Co 0.24122(7) 0.85935(5) 0.74103(5) 0.01280(18) Uani 1 1 d . . .
N1 N 0.2399(5) 0.6692(3) 0.3787(3) 0.0125(9) Uani 1 1 d . . .
N2 N 0.2191(4) 0.7759(3) 0.2188(3) 0.0124(8) Uani 1 1 d . . .

loop_
_atom_site_aniso_label
_atom_site_aniso_U_11
_atom_site_aniso_U_22
_atom_site_aniso_U_33
_atom_site_aniso_U_23
_atom_site_aniso_U_13
_atom_site_aniso_U_12
C1 0.022(3) 0.033(4) 0.029(3) 0.016(3) -0.001(3) -0.004(3)
C2 0.022(3) 0.034(3) 0.028(3) 0.013(3) -0.011(3) 0.000(3)
C3 0.019(3) 0.024(3) 0.015(2) 0.008(2) 0.000(2) -0.002(2)
C4 0.016(2) 0.008(2) 0.019(3) -0.0001(19) -0.003(2) 0.003(2)
C5 0.012(3) 0.014(3) 0.017(3) 0.002(2) 0.001(2) 0.001(2)
C6 0.008(2) 0.018(3) 0.017(3) -0.005(2) -0.001(2) -0.004(2)
C7 0.013(3) 0.014(2) 0.018(3) -0.001(2) 0.001(2) 0.004(2)
C8 0.018(3) 0.009(2) 0.012(2) -0.0033(17) -0.001(2) 0.005(2)
C9 0.014(3) 0.016(3) 0.021(3) -0.003(2) 0.001(2) -0.007(2)
C10 0.027(3) 0.020(3) 0.020(3) 0.009(2) -0.001(2) 0.001(2)
C11 0.032(4) 0.038(4) 0.025(3) 0.011(3) 0.006(3) 0.002(3)
C12 0.029(3) 0.035(3) 0.022(3) 0.013(3) -0.002(3) 0.005(3)
Cl1 0.0059(5) 0.0117(6) 0.0294(7) -0.0056(5) 0.0040(5) -0.0021(4)
Cl2 0.0027(5) 0.0051(5) 0.0069(5) -0.0006(4) -0.0023(4) -0.0014(4)
Br3 0.0319(3) 0.0151(3) 0.0528(4) 0.0050(3) -0.0045(3) -0.0030(2)
Cl4 0.016(4) 0.030(5) 0.012(4) -0.004(3) -0.001(3) 0.001(3)
Br4 0.033(6) 0.011(4) 0.012(6) -0.009(3) 0.001(4) -0.003(4)
Co1 0.0104(3) 0.0107(3) 0.0174(3) -0.0013(3) -0.0010(3) -0.0014(3)
N1 0.012(2) 0.015(2) 0.0103(19) -0.0001(16) -0.0001(17) -0.0019(19)
N2 0.012(2) 0.0071(18) 0.018(2) 0.0006(16) 0.0000(19) -0.0004(17)

loop_
_atom_type_symbol
_atom_type_description
_atom_type_scat_dispersion_real
_atom_type_scat_dispersion_imag
_atom_type_scat_source
C C 0.0033 0.0016 'International Tables Vol C Tables 4.2.6.8 and 6.1.1.4'
H H 0.0000 0.0000 'International Tables Vol C Tables 4.2.6.8 and 6.1.1.4'
N N 0.0061 0.0033 'International Tables Vol C Tables 4.2.6.8 and 6.1.1.4'
Cl Cl 0.1484 0.1585 'International Tables Vol C Tables 4.2.6.8 and 6.1.1.4'
Br Br -0.2901 2.4595 'International Tables Vol C Tables 4.2.6.8 and 6.1.1.4'
Co Co 0.3494 0.9721 'International Tables Vol C Tables 4.2.6.8 and 6.1.1.4'

loop_
_geom_angle_atom_site_label_1
_geom_angle_atom_site_label_2
_geom_angle_atom_site_label_3
_geom_angle
C3 C1 H1A 109.5
C3 C1 H1B 109.5
H1A C1 H1B 109.5
C3 C1 H1C 109.5
H1A C1 H1C 109.5
H1B C1 H1C 109.5
C3 C2 H2A 109.5
C3 C2 H2B 109.5
H2A C2 H2B 109.5
C3 C2 H2C 109.5
H2A C2 H2C 109.5
H2B C2 H2C 109.5
C1 C3 C2 110.4(5)
C1 C3 N1 111.1(5)
C2 C3 N1 111.4(5)
C1 C3 H3 107.9
C2 C3 H3 107.9
N1 C3 H3 107.9
N1 C4 C8 108.7(4)
N1 C4 H4A 110.0
C8 C4 H4A 110.0
N1 C4 H4B 110.0
C8 C4 H4B 110.0
H4A C4 H4B 108.3
N1 C5 C7 110.0(4)
N1 C5 H5A 109.7
C7 C5 H5A 109.7
N1 C5 H5B 109.7
C7 C5 H5B 109.7
H5A C5 H5B 108.2
C9 C6 N1 108.9(4)
C9 C6 H6A 109.9
N1 C6 H6A 109.9
C9 C6 H6B 109.9
N1 C6 H6B 109.9
H6A C6 H6B 108.3
N2 C7 C5 108.7(4)
N2 C7 H7A 110.0
C5 C7 H7A 110.0
N2 C7 H7B 110.0
C5 C7 H7B 110.0
H7A C7 H7B 108.3
N2 C8 C4 109.5(4)
N2 C8 H8A 109.8
C4 C8 H8A 109.8
N2 C8 H8B 109.8
C4 C8 H8B 109.8
H8A C8 H8B 108.2
N2 C9 C6 109.5(4)
N2 C9 H9A 109.8
C6 C9 H9A 109.8
N2 C9 H9B 109.8
C6 C9 H9B 109.8
H9A C9 H9B 108.2
C11 C10 C12 110.9(5)
C11 C10 N2 111.7(5)
C12 C10 N2 111.3(5)
C11 C10 H10 107.5
C12 C10 H10 107.5
N2 C10 H10 107.5
C10 C11 H11A 109.5
C10 C11 H11B 109.5
H11A C11 H11B 109.5
C10 C11 H11C 109.5
H11A C11 H11C 109.5
H11B C11 H11C 109.5
C10 C12 H12A 109.5
C10 C12 H12B 109.5
H12A C12 H12B 109.5
C10 C12 H12C 109.5
H12A C12 H12C 109.5
H12B C12 H12C 109.5
Cl1 Co1 Cl2 105.71(5)
Cl1 Co1 Cl4 111.0(3)
Cl2 Co1 Cl4 105.0(3)
Cl1 Co1 Br4 109.9(3)
Cl2 Co1 Br4 105.5(3)
Cl4 Co1 Br4 1.1(6)
Cl1 Co1 Br3 110.40(5)
Cl2 Co1 Br3 116.23(4)
Cl4 Co1 Br3 108.4(3)
Br4 Co1 Br3 108.9(3)
C5 N1 C4 107.6(4)
C5 N1 C6 107.1(4)
C4 N1 C6 108.1(4)
C5 N1 C3 110.5(4)
C4 N1 C3 112.9(4)
C6 N1 C3 110.4(4)
C8 N2 C7 107.6(4)
C8 N2 C9 108.6(4)
C7 N2 C9 106.5(4)
C8 N2 C10 112.4(4)
C7 N2 C10 111.5(4)
C9 N2 C10 110.0(4)

loop_
_geom_bond_atom_site_label_1
_geom_bond_atom_site_label_2
_geom_bond_distance
C1 C3 1.514(8)
C1 H1A 0.9600
C1 H1B 0.9600
C1 H1C 0.9600
C2 C3 1.519(8)
C2 H2A 0.9600
C2 H2B 0.9600
C2 H2C 0.9600
C3 N1 1.553(6)
C3 H3 0.9800
C4 N1 1.508(6)
C4 C8 1.542(7)
C4 H4A 0.9700
C4 H4B 0.9700
C5 N1 1.507(7)
C5 C7 1.530(8)
C5 H5A 0.9700
C5 H5B 0.9700
C6 C9 1.517(8)
C6 N1 1.520(6)
C6 H6A 0.9700
C6 H6B 0.9700
C7 N2 1.510(7)
C7 H7A 0.9700
C7 H7B 0.9700
C8 N2 1.510(6)
C8 H8A 0.9700
C8 H8B 0.9700
C9 N2 1.516(7)
C9 H9A 0.9700
C9 H9B 0.9700
C10 C11 1.518(9)
C10 C12 1.530(9)
C10 N2 1.536(7)
C10 H10 0.9800
C11 H11A 0.9600
C11 H11B 0.9600
C11 H11C 0.9600
C12 H12A 0.9600
C12 H12B 0.9600
C12 H12C 0.9600
Cl1 Co1 2.2734(14)
Cl2 Co1 2.3048(12)
Br3 Co1 2.3926(8)
Cl4 Co1 2.323(12)
Br4 Co1 2.341(14)

loop_
_geom_torsion_atom_site_label_1
_geom_torsion_atom_site_label_2
_geom_torsion_atom_site_label_3
_geom_torsion_atom_site_label_4
_geom_torsion
N1 C5 C7 N2 -22.7(6)
N1 C4 C8 N2 -22.2(6)
N1 C6 C9 N2 -24.6(6)
C7 C5 N1 C4 -45.0(5)
C7 C5 N1 C6 71.0(5)
C7 C5 N1 C3 -168.7(4)
C8 C4 N1 C5 70.5(5)
C8 C4 N1 C6 -44.8(5)
C8 C4 N1 C3 -167.2(4)
C9 C6 N1 C5 -43.3(5)
C9 C6 N1 C4 72.4(5)
C9 C6 N1 C3 -163.7(4)
C1 C3 N1 C5 69.4(6)
C2 C3 N1 C5 -167.1(5)
C1 C3 N1 C4 -51.2(6)
C2 C3 N1 C4 72.3(6)
C1 C3 N1 C6 -172.3(5)
C2 C3 N1 C6 -48.8(6)
C4 C8 N2 C7 -45.3(5)
C4 C8 N2 C9 69.6(5)
C4 C8 N2 C10 -168.4(4)
C5 C7 N2 C8 71.1(5)
C5 C7 N2 C9 -45.2(5)
C5 C7 N2 C10 -165.2(4)
C6 C9 N2 C8 -42.5(6)
C6 C9 N2 C7 73.1(5)
C6 C9 N2 C10 -165.9(4)
C11 C10 N2 C8 -52.5(7)
C12 C10 N2 C8 72.2(6)
C11 C10 N2 C7 -173.4(5)
C12 C10 N2 C7 -48.7(6)
C11 C10 N2 C9 68.7(6)
C12 C10 N2 C9 -166.7(5)
